data_7009814
loop_
_publ_author_name
'Durran, Sean E.'
'Smith, Martin B.'
'Slawin, Alexandra M. Z.'
'Steed, Jonathan W.'

_publ_section_title
;
 The synthesis and co-ordination chemistry of new functionalised
 pyridylphosphines derived from Ph2PCH2OH&#x200A;&#x2020;
;
_journal_issue 16
_journal_name_full 'Journal of the Chemical Society, Dalton Transactions'
_journal_page_first 2771
_journal_paper_doi 10.1039/b003759l
_journal_year 2000
_chemical_formula_sum 'C40 H40 Cl2 N2 O4 P2 Ru'
_chemical_formula_weight 846.65
_chemical_name_systematic
; 
 ? 
;
_space_group_IT_number 2
_symmetry_cell_setting triclinic
_symmetry_space_group_name_Hall '-P 1'
_symmetry_space_group_name_H-M 'P -1'
_atom_sites_solution_hydrogens geom
_atom_sites_solution_primary direct
_atom_sites_solution_secondary difmap
_audit_creation_method SHELXL-97
_cell_angle_alpha 106.031(2)
_cell_angle_beta 99.091(2)
_cell_angle_gamma 93.886(2)
_cell_formula_units_Z 2
_cell_length_a 7.3753(3)
_cell_length_b 12.8896(3)
_cell_length_c 20.6503(5)
_cell_measurement_temperature 100(2)
_cell_volume 1850.19(10)
_computing_cell_refinement DENZO-SMN
_computing_data_collection 'Nonius Collect'
_computing_data_reduction DENZO-SMN
_computing_molecular_graphics 'XSeed, (Barbour, 1999)'
_computing_structure_refinement 'SHELXL-97 (Sheldrick, 1997)'
_computing_structure_solution 'SHELXS-97 (Sheldrick, 1990)'
_diffrn_ambient_temperature 100(2)
_diffrn_measured_fraction_theta_full 0.992
_diffrn_measured_fraction_theta_max 0.992
_diffrn_measurement_device_type KappaCCD
_diffrn_measurement_method '2o phi + omega scans'
_diffrn_radiation_monochromator graphite
_diffrn_radiation_source 'fine-focus sealed tube'
_diffrn_radiation_type MoK\a
_diffrn_radiation_wavelength 0.71073
_diffrn_reflns_av_R_equivalents 0.0416
_diffrn_reflns_av_sigmaI/netI 0.0625
_diffrn_reflns_limit_h_max 9
_diffrn_reflns_limit_h_min -9
_diffrn_reflns_limit_k_max 15
_diffrn_reflns_limit_k_min -16
_diffrn_reflns_limit_l_max 26
_diffrn_reflns_limit_l_min -26
_diffrn_reflns_number 15074
_diffrn_reflns_theta_full 27.50
_diffrn_reflns_theta_max 27.50
_diffrn_reflns_theta_min 1.68
_diffrn_standards_decay_% 0
_exptl_absorpt_coefficient_mu 0.699
_exptl_absorpt_correction_T_max 0.9333
_exptl_absorpt_correction_T_min 0.8728
_exptl_absorpt_correction_type Scalepack
_exptl_crystal_colour orange
_exptl_crystal_density_diffrn 1.520
_exptl_crystal_density_method 'not measured'
_exptl_crystal_description prism
_exptl_crystal_F_000 868
_exptl_crystal_size_max 0.20
_exptl_crystal_size_mid 0.10
_exptl_crystal_size_min 0.10
_refine_diff_density_max 0.513
_refine_diff_density_min -0.916
_refine_diff_density_rms 0.130
_refine_ls_extinction_coef 0.0027(4)
_refine_ls_extinction_expression Fc^*^=kFc[1+0.001xFc^2^\l^3^/sin(2\q)]^-1/4^
_refine_ls_extinction_method SHELXL
_refine_ls_goodness_of_fit_ref 1.030
_refine_ls_hydrogen_treatment mixed
_refine_ls_matrix_type full
_refine_ls_number_parameters 621
_refine_ls_number_reflns 8461
_refine_ls_number_restraints 0
_refine_ls_restrained_S_all 1.030
_refine_ls_R_factor_all 0.0480
_refine_ls_R_factor_gt 0.0333
_refine_ls_shift/su_max 0.002
_refine_ls_shift/su_mean 0.000
_refine_ls_structure_factor_coef Fsqd
_refine_ls_weighting_details 'calc w=1/[\s^2^(Fo^2^)+(0.0080P)^2^+1.7108P] where P=(Fo^2^+2Fc^2^)/3'
_refine_ls_weighting_scheme calc
_refine_ls_wR_factor_gt 0.0657
_refine_ls_wR_factor_ref 0.0701
_reflns_number_gt 7150
_reflns_number_total 8461
_reflns_threshold_expression >2sigma(I)
_cod_data_source_file b003759l.txt
_cod_data_source_block ruppo
_cod_original_sg_symbol_H-M P-1
_cod_database_code 7009814

loop_
_symmetry_equiv_pos_as_xyz
'x, y, z'
'-x, -y, -z'

loop_
_atom_site_label
_atom_site_type_symbol
_atom_site_fract_x
_atom_site_fract_y
_atom_site_fract_z
_atom_site_U_iso_or_equiv
_atom_site_adp_type
_atom_site_occupancy
_atom_site_symmetry_multiplicity
_atom_site_calc_flag
_atom_site_refinement_flags
_atom_site_disorder_assembly
_atom_site_disorder_group
Ru1 Ru 0.37193(2) 0.593347(13) 0.394667(8) 0.01189(6) Uani 1 1 d . . .
Cl1 Cl 0.60138(8) 0.48317(4) 0.34763(3) 0.01611(12) Uani 1 1 d . . .
P1 P 0.41295(8) 0.69332(4) 0.31813(3) 0.01216(12) Uani 1 1 d . . .
O1 O 0.7412(2) 0.44816(12) 0.16516(8) 0.0209(4) Uani 1 1 d . . .
N1 N 0.7210(3) 0.63688(16) 0.25969(9) 0.0159(4) Uani 1 1 d . . .
C1 C 0.1654(3) 0.44753(18) 0.36327(12) 0.0191(5) Uani 1 1 d . . .
Cl2 Cl 0.62516(7) 0.72044(4) 0.46939(3) 0.01587(12) Uani 1 1 d . . .
P2 P 0.67918(9) 0.32438(5) 0.12563(3) 0.02059(14) Uani 1 1 d . . .
O2 O 0.8015(3) 0.30538(13) 0.06778(9) 0.0278(4) Uani 1 1 d . . .
N2 N 0.6885(3) 0.72901(15) 0.17670(10) 0.0194(4) Uani 1 1 d . . .
C2 C 0.0815(3) 0.53589(19) 0.34994(12) 0.0183(5) Uani 1 1 d . . .
H2 H 0.020(4) 0.5310(19) 0.3040(13) 0.022(7) Uiso 1 1 d . . .
O3 O 0.7820(3) 0.27355(14) 0.17973(9) 0.0297(4) Uani 1 1 d . . .
C3 C 0.0925(3) 0.63582(19) 0.40265(12) 0.0191(5) Uani 1 1 d . . .
H3 H 0.043(3) 0.6933(19) 0.3918(12) 0.015(6) Uiso 1 1 d . . .
O4 O 0.4833(2) 0.28968(13) 0.10176(9) 0.0273(4) Uani 1 1 d . . .
C4 C 0.1891(3) 0.64788(18) 0.46994(11) 0.0178(5) Uani 1 1 d . . .
C5 C 0.2675(3) 0.55512(19) 0.48307(12) 0.0187(5) Uani 1 1 d . . .
H5 H 0.335(4) 0.562(2) 0.5292(13) 0.025(7) Uiso 1 1 d . . .
C6 C 0.2561(3) 0.45909(19) 0.43154(12) 0.0201(5) Uani 1 1 d . . .
H6 H 0.321(4) 0.401(2) 0.4423(13) 0.026(7) Uiso 1 1 d . . .
C7 C 0.1587(4) 0.3422(2) 0.30745(14) 0.0272(6) Uani 1 1 d . . .
H7A H 0.067(4) 0.292(2) 0.3157(14) 0.036(8) Uiso 1 1 d . . .
H7B H 0.280(5) 0.310(3) 0.3107(16) 0.051(10) Uiso 1 1 d . . .
H7C H 0.131(5) 0.345(2) 0.2610(17) 0.047(9) Uiso 1 1 d . . .
C8 C 0.2124(4) 0.75252(19) 0.52856(12) 0.0209(5) Uani 1 1 d . . .
H8 H 0.352(4) 0.767(2) 0.5489(13) 0.023(7) Uiso 1 1 d . . .
C9 C 0.1493(4) 0.8488(2) 0.50625(14) 0.0255(6) Uani 1 1 d . . .
H9A H 0.216(4) 0.864(2) 0.4717(13) 0.026(7) Uiso 1 1 d . . .
H9B H 0.176(4) 0.915(2) 0.5481(15) 0.036(8) Uiso 1 1 d . . .
H9C H 0.014(4) 0.837(2) 0.4891(14) 0.029(7) Uiso 1 1 d . . .
C10 C 0.1121(4) 0.7339(2) 0.58458(13) 0.0238(5) Uani 1 1 d . . .
H10A H -0.025(4) 0.721(2) 0.5684(13) 0.023(7) Uiso 1 1 d . . .
H10B H 0.144(4) 0.803(2) 0.6261(13) 0.025(7) Uiso 1 1 d . . .
H10C H 0.156(4) 0.674(2) 0.6012(13) 0.025(7) Uiso 1 1 d . . .
C11 C 0.6582(3) 0.72424(18) 0.30905(11) 0.0155(5) Uani 1 1 d . . .
H11A H 0.667(3) 0.7909(19) 0.2941(12) 0.014(6) Uiso 1 1 d . . .
H11B H 0.725(4) 0.7365(19) 0.3526(13) 0.017(6) Uiso 1 1 d . . .
C12 C 0.7040(3) 0.63546(17) 0.19219(11) 0.0148(4) Uani 1 1 d . . .
C13 C 0.7082(3) 0.53803(17) 0.14082(12) 0.0169(5) Uani 1 1 d . . .
C14 C 0.6883(3) 0.53644(19) 0.07348(12) 0.0206(5) Uani 1 1 d . . .
H14 H 0.686(4) 0.470(2) 0.0404(13) 0.022(7) Uiso 1 1 d . . .
C15 C 0.6666(4) 0.6335(2) 0.05741(12) 0.0222(5) Uani 1 1 d . . .
H15 H 0.648(4) 0.636(2) 0.0115(14) 0.024(7) Uiso 1 1 d . . .
C16 C 0.6695(4) 0.7257(2) 0.10992(12) 0.0224(5) Uani 1 1 d . . .
H16 H 0.655(4) 0.795(2) 0.1009(12) 0.021(6) Uiso 1 1 d . . .
C17 C 0.3328(3) 0.82668(17) 0.34278(11) 0.0151(4) Uani 1 1 d . . .
C18 C 0.1499(3) 0.84152(19) 0.32072(12) 0.0191(5) Uani 1 1 d . . .
H18 H 0.062(3) 0.7811(19) 0.2878(12) 0.014(6) Uiso 1 1 d . . .
C19 C 0.0884(4) 0.9426(2) 0.34393(13) 0.0231(5) Uani 1 1 d . . .
H19 H -0.028(4) 0.953(2) 0.3266(13) 0.022(7) Uiso 1 1 d . . .
C20 C 0.2088(4) 1.0289(2) 0.38933(13) 0.0238(5) Uani 1 1 d . . .
H20 H 0.169(4) 1.098(2) 0.4057(14) 0.031(7) Uiso 1 1 d . . .
C21 C 0.3891(4) 1.01448(19) 0.41211(13) 0.0208(5) Uani 1 1 d . . .
H21 H 0.470(4) 1.072(2) 0.4431(13) 0.026(7) Uiso 1 1 d . . .
C22 C 0.4523(3) 0.91381(18) 0.38888(12) 0.0172(5) Uani 1 1 d . . .
H22 H 0.574(4) 0.906(2) 0.4039(13) 0.023(7) Uiso 1 1 d . . .
C23 C 0.3004(3) 0.63064(18) 0.22933(11) 0.0160(5) Uani 1 1 d . . .
C24 C 0.2766(3) 0.51738(19) 0.20554(12) 0.0189(5) Uani 1 1 d . . .
H24 H 0.315(3) 0.4771(19) 0.2374(12) 0.016(6) Uiso 1 1 d . . .
C25 C 0.2032(4) 0.4641(2) 0.13748(12) 0.0248(5) Uani 1 1 d . . .
H25 H 0.187(4) 0.388(2) 0.1234(14) 0.033(8) Uiso 1 1 d . . .
C26 C 0.1528(4) 0.5232(2) 0.09269(13) 0.0295(6) Uani 1 1 d . . .
H26 H 0.100(4) 0.486(2) 0.0467(14) 0.029(7) Uiso 1 1 d . . .
C27 C 0.1773(4) 0.6355(2) 0.11489(13) 0.0295(6) Uani 1 1 d . . .
H27 H 0.142(4) 0.676(2) 0.0869(14) 0.028(7) Uiso 1 1 d . . .
C28 C 0.2515(3) 0.6900(2) 0.18314(12) 0.0231(5) Uani 1 1 d . . .
H28 H 0.271(3) 0.7644(19) 0.2001(11) 0.009(6) Uiso 1 1 d . . .
C29 C 0.7059(4) 0.18754(18) 0.20081(12) 0.0241(5) Uani 1 1 d . . .
C30 C 0.5567(5) 0.1983(2) 0.23257(15) 0.0359(7) Uani 1 1 d . . .
H30 H 0.507(5) 0.262(3) 0.2409(17) 0.054(10) Uiso 1 1 d . . .
C31 C 0.4930(6) 0.1130(3) 0.25482(17) 0.0502(9) Uani 1 1 d . . .
H31 H 0.387(6) 0.124(3) 0.275(2) 0.071(12) Uiso 1 1 d . . .
C32 C 0.5795(6) 0.0201(3) 0.24507(17) 0.0543(11) Uani 1 1 d . . .
H32 H 0.528(5) -0.038(3) 0.2610(19) 0.073(12) Uiso 1 1 d . . .
C33 C 0.7299(6) 0.0110(2) 0.21315(16) 0.0457(9) Uani 1 1 d . . .
H33 H 0.786(6) -0.044(3) 0.207(2) 0.072(13) Uiso 1 1 d . . .
C34 C 0.7967(4) 0.0960(2) 0.19094(14) 0.0310(6) Uani 1 1 d . . .
H34 H 0.903(4) 0.095(2) 0.1696(15) 0.037(8) Uiso 1 1 d . . .
C35 C 0.8033(4) 0.20425(18) 0.01899(12) 0.0246(5) Uani 1 1 d . . .
C36 C 0.9704(5) 0.1836(2) 0.00058(16) 0.0402(8) Uani 1 1 d . . .
H36 H 1.073(5) 0.234(3) 0.0213(17) 0.057(10) Uiso 1 1 d . . .
C37 C 0.8232(5) 0.0169(3) -0.08093(18) 0.0529(9) Uani 1 1 d . . .
H37 H 0.832(5) -0.046(3) -0.1158(17) 0.054(10) Uiso 1 1 d . . .
C38 C 0.9796(5) 0.0888(3) -0.05000(19) 0.0566(10) Uani 1 1 d . . .
H38 H 1.102(5) 0.072(3) -0.0621(17) 0.059(10) Uiso 1 1 d . . .
C39 C 0.6569(5) 0.0387(3) -0.06166(16) 0.0450(8) Uani 1 1 d . . .
H39 H 0.550(6) -0.012(3) -0.0829(19) 0.067(11) Uiso 1 1 d . . .
C40 C 0.6455(4) 0.1335(2) -0.01114(15) 0.0351(7) Uani 1 1 d . . .
H40 H 0.537(5) 0.152(2) 0.0063(16) 0.044(9) Uiso 1 1 d . . .
H1 H 0.709(4) 0.580(2) 0.2674(13) 0.017(7) Uiso 1 1 d . . .

loop_
_atom_site_aniso_label
_atom_site_aniso_U_11
_atom_site_aniso_U_22
_atom_site_aniso_U_33
_atom_site_aniso_U_23
_atom_site_aniso_U_13
_atom_site_aniso_U_12
Ru1 0.01056(10) 0.01387(10) 0.01191(9) 0.00555(7) 0.00107(6) 0.00075(6)
Cl1 0.0159(3) 0.0160(3) 0.0187(3) 0.0076(2) 0.0041(2) 0.0043(2)
P1 0.0114(3) 0.0138(3) 0.0120(3) 0.0051(2) 0.0018(2) 0.0017(2)
O1 0.0278(10) 0.0149(8) 0.0221(8) 0.0073(7) 0.0058(7) 0.0056(7)
N1 0.0174(11) 0.0159(10) 0.0175(10) 0.0082(8) 0.0060(8) 0.0044(8)
C1 0.0139(12) 0.0202(11) 0.0234(12) 0.0077(10) 0.0044(9) -0.0043(9)
Cl2 0.0142(3) 0.0183(3) 0.0138(2) 0.0048(2) -0.0005(2) -0.0011(2)
P2 0.0212(3) 0.0159(3) 0.0261(3) 0.0080(2) 0.0051(3) 0.0024(2)
O2 0.0327(11) 0.0161(8) 0.0333(10) 0.0009(7) 0.0145(8) 0.0006(7)
N2 0.0245(11) 0.0187(10) 0.0189(10) 0.0083(8) 0.0091(8) 0.0048(8)
C2 0.0111(11) 0.0288(13) 0.0152(11) 0.0084(10) 0.0008(9) -0.0011(9)
O3 0.0261(10) 0.0254(9) 0.0422(11) 0.0207(8) 0.0012(8) 0.0019(8)
C3 0.0112(12) 0.0228(12) 0.0273(13) 0.0129(10) 0.0048(9) 0.0028(9)
O4 0.0243(10) 0.0245(9) 0.0340(10) 0.0102(8) 0.0054(8) 0.0022(7)
C4 0.0116(11) 0.0234(12) 0.0185(11) 0.0051(9) 0.0067(9) -0.0018(9)
C5 0.0164(12) 0.0276(12) 0.0153(11) 0.0116(10) 0.0038(9) -0.0002(10)
C6 0.0161(12) 0.0226(12) 0.0247(12) 0.0135(10) 0.0023(10) -0.0012(10)
C7 0.0285(16) 0.0241(13) 0.0256(14) 0.0044(11) 0.0041(11) -0.0073(11)
C8 0.0179(13) 0.0250(12) 0.0209(12) 0.0075(10) 0.0060(10) 0.0014(10)
C9 0.0279(15) 0.0228(13) 0.0298(14) 0.0093(11) 0.0137(12) 0.0027(11)
C10 0.0246(15) 0.0255(13) 0.0234(13) 0.0077(11) 0.0092(11) 0.0048(11)
C11 0.0163(12) 0.0184(11) 0.0119(11) 0.0044(9) 0.0035(9) 0.0009(9)
C12 0.0110(11) 0.0176(11) 0.0175(11) 0.0066(9) 0.0053(9) 0.0018(8)
C13 0.0160(12) 0.0158(11) 0.0212(11) 0.0080(9) 0.0053(9) 0.0014(9)
C14 0.0221(13) 0.0206(12) 0.0187(12) 0.0043(10) 0.0066(10) -0.0002(10)
C15 0.0246(14) 0.0275(13) 0.0174(12) 0.0106(10) 0.0057(10) 0.0026(10)
C16 0.0278(14) 0.0209(12) 0.0235(12) 0.0132(10) 0.0069(10) 0.0038(10)
C17 0.0174(12) 0.0168(11) 0.0141(10) 0.0083(9) 0.0043(9) 0.0033(9)
C18 0.0169(12) 0.0218(12) 0.0197(11) 0.0087(10) 0.0013(9) 0.0025(10)
C19 0.0184(13) 0.0274(13) 0.0265(13) 0.0121(11) 0.0021(10) 0.0097(10)
C20 0.0284(15) 0.0177(12) 0.0300(13) 0.0100(10) 0.0114(11) 0.0093(10)
C21 0.0222(13) 0.0165(11) 0.0253(12) 0.0068(10) 0.0079(10) 0.0017(10)
C22 0.0164(13) 0.0180(11) 0.0188(11) 0.0075(9) 0.0042(9) 0.0016(9)
C23 0.0120(11) 0.0246(12) 0.0121(10) 0.0066(9) 0.0020(8) 0.0017(9)
C24 0.0146(12) 0.0239(12) 0.0167(11) 0.0040(10) 0.0029(9) 0.0008(9)
C25 0.0188(13) 0.0301(14) 0.0188(12) -0.0020(10) 0.0008(10) 0.0008(10)
C26 0.0204(14) 0.0495(17) 0.0131(12) 0.0013(11) 0.0004(10) 0.0054(12)
C27 0.0232(14) 0.0533(18) 0.0168(12) 0.0181(12) 0.0016(10) 0.0087(12)
C28 0.0209(14) 0.0287(14) 0.0219(12) 0.0111(11) 0.0038(10) 0.0022(10)
C29 0.0349(15) 0.0153(11) 0.0214(12) 0.0080(10) -0.0006(11) 0.0012(10)
C30 0.0462(19) 0.0287(15) 0.0350(16) 0.0075(12) 0.0172(14) 0.0049(13)
C31 0.062(3) 0.053(2) 0.0416(19) 0.0208(16) 0.0191(18) -0.0034(18)
C32 0.086(3) 0.0386(19) 0.0350(17) 0.0222(15) -0.0073(18) -0.0187(19)
C33 0.077(3) 0.0174(14) 0.0333(16) 0.0074(12) -0.0174(17) 0.0077(15)
C34 0.0393(18) 0.0243(13) 0.0265(14) 0.0057(11) -0.0016(12) 0.0100(12)
C35 0.0370(16) 0.0152(11) 0.0222(12) 0.0053(10) 0.0063(11) 0.0062(10)
C36 0.0403(19) 0.0250(14) 0.0495(18) -0.0046(13) 0.0223(15) -0.0051(13)
C37 0.055(2) 0.0432(19) 0.0435(19) -0.0163(16) 0.0120(17) 0.0018(17)
C38 0.050(2) 0.0432(19) 0.064(2) -0.0156(17) 0.0346(19) -0.0008(16)
C39 0.042(2) 0.0364(17) 0.0395(17) -0.0081(14) -0.0062(15) -0.0020(15)
C40 0.0299(17) 0.0318(15) 0.0367(16) 0.0009(12) 0.0006(13) 0.0079(12)

loop_
_atom_type_symbol
_atom_type_description
_atom_type_scat_dispersion_real
_atom_type_scat_dispersion_imag
_atom_type_scat_source
C C 0.0033 0.0016 'International Tables Vol C Tables 4.2.6.8 and 6.1.1.4'
H H 0.0000 0.0000 'International Tables Vol C Tables 4.2.6.8 and 6.1.1.4'
N N 0.0061 0.0033 'International Tables Vol C Tables 4.2.6.8 and 6.1.1.4'
O O 0.0106 0.0060 'International Tables Vol C Tables 4.2.6.8 and 6.1.1.4'
P P 0.1023 0.0942 'International Tables Vol C Tables 4.2.6.8 and 6.1.1.4'
Cl Cl 0.1484 0.1585 'International Tables Vol C Tables 4.2.6.8 and 6.1.1.4'
Ru Ru -1.2594 0.8363 'International Tables Vol C Tables 4.2.6.8 and 6.1.1.4'

loop_
_geom_angle_atom_site_label_1
_geom_angle_atom_site_label_2
_geom_angle_atom_site_label_3
_geom_angle
_geom_angle_site_symmetry_1
_geom_angle_site_symmetry_3
_geom_angle_publ_flag
C2 Ru1 C3 38.08(9) . . ?
C2 Ru1 C1 37.22(9) . . ?
C3 Ru1 C1 68.06(9) . . ?
C2 Ru1 C4 68.28(8) . . ?
C3 Ru1 C4 37.60(9) . . ?
C1 Ru1 C4 80.69(8) . . ?
C2 Ru1 C6 66.42(9) . . ?
C3 Ru1 C6 78.70(9) . . ?
C1 Ru1 C6 37.27(8) . . ?
C4 Ru1 C6 66.70(9) . . ?
C2 Ru1 C5 78.59(9) . . ?
C3 Ru1 C5 66.79(9) . . ?
C1 Ru1 C5 66.48(8) . . ?
C4 Ru1 C5 37.49(9) . . ?
C6 Ru1 C5 35.74(9) . . ?
C2 Ru1 P1 94.78(6) . . ?
C3 Ru1 P1 93.95(6) . . ?
C1 Ru1 P1 120.46(6) . . ?
C4 Ru1 P1 118.98(6) . . ?
C6 Ru1 P1 157.70(6) . . ?
C5 Ru1 P1 156.36(6) . . ?
C2 Ru1 Cl2 154.96(6) . . ?
C3 Ru1 Cl2 116.93(6) . . ?
C1 Ru1 Cl2 155.40(6) . . ?
C4 Ru1 Cl2 90.42(6) . . ?
C6 Ru1 Cl2 118.24(6) . . ?
C5 Ru1 Cl2 92.61(6) . . ?
P1 Ru1 Cl2 83.914(19) . . ?
C2 Ru1 Cl1 117.36(6) . . ?
C3 Ru1 Cl1 155.44(6) . . ?
C1 Ru1 Cl1 90.30(6) . . ?
C4 Ru1 Cl1 153.55(6) . . ?
C6 Ru1 Cl1 91.17(7) . . ?
C5 Ru1 Cl1 116.24(6) . . ?
P1 Ru1 Cl1 87.045(19) . . ?
Cl2 Ru1 Cl1 87.600(19) . . ?
C17 P1 C23 105.54(10) . . ?
C17 P1 C11 103.62(10) . . ?
C23 P1 C11 101.82(10) . . ?
C17 P1 Ru1 112.73(7) . . ?
C23 P1 Ru1 116.12(7) . . ?
C11 P1 Ru1 115.55(8) . . ?
C13 O1 P2 127.39(15) . . ?
C12 N1 C11 120.66(19) . . ?
C2 C1 C6 118.1(2) . . ?
C2 C1 C7 121.5(2) . . ?
C6 C1 C7 120.4(2) . . ?
C2 C1 Ru1 70.27(13) . . ?
C6 C1 Ru1 72.54(13) . . ?
C7 C1 Ru1 129.01(17) . . ?
O4 P2 O3 117.04(10) . . ?
O4 P2 O1 117.87(10) . . ?
O3 P2 O1 98.64(9) . . ?
O4 P2 O2 115.43(10) . . ?
O3 P2 O2 103.85(10) . . ?
O1 P2 O2 101.35(9) . . ?
C35 O2 P2 124.34(15) . . ?
C12 N2 C16 117.7(2) . . ?
C1 C2 C3 121.0(2) . . ?
C1 C2 Ru1 72.50(13) . . ?
C3 C2 Ru1 71.06(13) . . ?
C29 O3 P2 125.56(17) . . ?
C4 C3 C2 120.5(2) . . ?
C4 C3 Ru1 72.33(14) . . ?
C2 C3 Ru1 70.86(13) . . ?
C3 C4 C5 117.6(2) . . ?
C3 C4 C8 123.9(2) . . ?
C5 C4 C8 118.5(2) . . ?
C3 C4 Ru1 70.07(13) . . ?
C5 C4 Ru1 72.47(13) . . ?
C8 C4 Ru1 128.83(15) . . ?
C6 C5 C4 121.2(2) . . ?
C6 C5 Ru1 71.94(13) . . ?
C4 C5 Ru1 70.04(12) . . ?
C5 C6 C1 121.5(2) . . ?
C5 C6 Ru1 72.31(13) . . ?
C1 C6 Ru1 70.19(13) . . ?
C9 C8 C4 113.6(2) . . ?
C9 C8 C10 110.9(2) . . ?
C4 C8 C10 109.54(19) . . ?
N1 C11 P1 113.02(15) . . ?
N2 C12 N1 118.57(19) . . ?
N2 C12 C13 120.8(2) . . ?
N1 C12 C13 120.6(2) . . ?
C14 C13 O1 124.8(2) . . ?
C14 C13 C12 120.5(2) . . ?
O1 C13 C12 114.66(19) . . ?
C13 C14 C15 118.4(2) . . ?
C16 C15 C14 118.1(2) . . ?
N2 C16 C15 124.4(2) . . ?
C18 C17 C22 119.4(2) . . ?
C18 C17 P1 121.11(17) . . ?
C22 C17 P1 119.29(18) . . ?
C19 C18 C17 120.1(2) . . ?
C20 C19 C18 120.0(2) . . ?
C21 C20 C19 120.2(2) . . ?
C20 C21 C22 120.2(2) . . ?
C21 C22 C17 120.0(2) . . ?
C24 C23 C28 119.0(2) . . ?
C24 C23 P1 117.44(17) . . ?
C28 C23 P1 123.31(18) . . ?
C25 C24 C23 120.7(2) . . ?
C26 C25 C24 119.8(2) . . ?
C25 C26 C27 120.5(2) . . ?
C26 C27 C28 120.2(2) . . ?
C27 C28 C23 119.7(2) . . ?
C30 C29 C34 122.6(3) . . ?
C30 C29 O3 121.0(2) . . ?
C34 C29 O3 116.3(2) . . ?
C29 C30 C31 118.4(3) . . ?
C32 C31 C30 120.4(4) . . ?
C33 C32 C31 120.3(3) . . ?
C32 C33 C34 120.2(3) . . ?
C29 C34 C33 118.1(3) . . ?
C36 C35 C40 121.8(2) . . ?
C36 C35 O2 115.8(2) . . ?
C40 C35 O2 122.3(2) . . ?
C35 C36 C38 118.8(3) . . ?
C39 C37 C38 120.1(3) . . ?
C37 C38 C36 120.4(3) . . ?
C37 C39 C40 120.2(3) . . ?
C35 C40 C39 118.8(3) . . ?

loop_
_geom_bond_atom_site_label_1
_geom_bond_atom_site_label_2
_geom_bond_distance
_geom_bond_site_symmetry_2
_geom_bond_publ_flag
Ru1 C2 2.185(2) . ?
Ru1 C3 2.187(2) . ?
Ru1 C1 2.213(2) . ?
Ru1 C4 2.217(2) . ?
Ru1 C6 2.244(2) . ?
Ru1 C5 2.249(2) . ?
Ru1 P1 2.3396(6) . ?
Ru1 Cl2 2.4149(5) . ?
Ru1 Cl1 2.4305(6) . ?
P1 C17 1.820(2) . ?
P1 C23 1.820(2) . ?
P1 C11 1.875(2) . ?
O1 C13 1.405(3) . ?
O1 P2 1.5763(16) . ?
N1 C12 1.374(3) . ?
N1 C11 1.452(3) . ?
C1 C2 1.404(3) . ?
C1 C6 1.425(3) . ?
C1 C7 1.511(3) . ?
P2 O4 1.4480(19) . ?
P2 O3 1.5672(18) . ?
P2 O2 1.5843(18) . ?
O2 C35 1.413(3) . ?
N2 C12 1.338(3) . ?
N2 C16 1.352(3) . ?
C2 C3 1.426(3) . ?
O3 C29 1.412(3) . ?
C3 C4 1.420(3) . ?
C4 C5 1.435(3) . ?
C4 C8 1.522(3) . ?
C5 C6 1.379(3) . ?
C8 C9 1.515(4) . ?
C8 C10 1.531(3) . ?
C12 C13 1.408(3) . ?
C13 C14 1.369(3) . ?
C14 C15 1.392(3) . ?
C15 C16 1.366(3) . ?
C17 C18 1.398(3) . ?
C17 C22 1.398(3) . ?
C18 C19 1.392(3) . ?
C19 C20 1.389(4) . ?
C20 C21 1.381(4) . ?
C21 C22 1.393(3) . ?
C23 C24 1.395(3) . ?
C23 C28 1.399(3) . ?
C24 C25 1.384(3) . ?
C25 C26 1.376(4) . ?
C26 C27 1.382(4) . ?
C27 C28 1.392(3) . ?
C29 C30 1.363(4) . ?
C29 C34 1.378(4) . ?
C30 C31 1.385(4) . ?
C31 C32 1.376(5) . ?
C32 C33 1.372(6) . ?
C33 C34 1.390(4) . ?
C35 C36 1.368(4) . ?
C35 C40 1.374(4) . ?
C36 C38 1.384(4) . ?
C37 C39 1.372(5) . ?
C37 C38 1.376(5) . ?
C39 C40 1.389(4) . ?

loop_
_geom_hbond_atom_site_label_D
_geom_hbond_atom_site_label_H
_geom_hbond_atom_site_label_A
_geom_hbond_distance_DH
_geom_hbond_distance_HA
_geom_hbond_distance_DA
_geom_hbond_angle_DHA
_geom_hbond_site_symmetry_A
N1 H1 Cl1 0.80(3) 2.52(3) 3.203(2) 145(2) .

loop_
_geom_torsion_atom_site_label_1
_geom_torsion_atom_site_label_2
_geom_torsion_atom_site_label_3
_geom_torsion_atom_site_label_4
_geom_torsion
_geom_torsion_site_symmetry_1
_geom_torsion_site_symmetry_2
_geom_torsion_site_symmetry_3
_geom_torsion_site_symmetry_4
_geom_torsion_publ_flag
C2 Ru1 P1 C17 82.15(10) . . . . ?
C3 Ru1 P1 C17 43.97(10) . . . . ?
C1 Ru1 P1 C17 110.77(11) . . . . ?
C4 Ru1 P1 C17 14.38(11) . . . . ?
C6 Ru1 P1 C17 113.51(19) . . . . ?
C5 Ru1 P1 C17 9.85(18) . . . . ?
Cl2 Ru1 P1 C17 -72.72(8) . . . . ?
Cl1 Ru1 P1 C17 -160.62(8) . . . . ?
C2 Ru1 P1 C23 -39.78(11) . . . . ?
C3 Ru1 P1 C23 -77.96(10) . . . . ?
C1 Ru1 P1 C23 -11.16(11) . . . . ?
C4 Ru1 P1 C23 -107.55(11) . . . . ?
C6 Ru1 P1 C23 -8.4(2) . . . . ?
C5 Ru1 P1 C23 -112.08(18) . . . . ?
Cl2 Ru1 P1 C23 165.34(9) . . . . ?
Cl1 Ru1 P1 C23 77.45(8) . . . . ?
C2 Ru1 P1 C11 -158.94(10) . . . . ?
C3 Ru1 P1 C11 162.87(10) . . . . ?
C1 Ru1 P1 C11 -130.33(10) . . . . ?
C4 Ru1 P1 C11 133.29(10) . . . . ?
C6 Ru1 P1 C11 -127.58(19) . . . . ?
C5 Ru1 P1 C11 128.75(17) . . . . ?
Cl2 Ru1 P1 C11 46.18(8) . . . . ?
Cl1 Ru1 P1 C11 -41.72(8) . . . . ?
C3 Ru1 C1 C2 29.24(13) . . . . ?
C4 Ru1 C1 C2 66.15(14) . . . . ?
C6 Ru1 C1 C2 129.6(2) . . . . ?
C5 Ru1 C1 C2 102.49(15) . . . . ?
P1 Ru1 C1 C2 -52.09(14) . . . . ?
Cl2 Ru1 C1 C2 136.28(14) . . . . ?
Cl1 Ru1 C1 C2 -138.84(13) . . . . ?
C2 Ru1 C1 C6 -129.6(2) . . . . ?
C3 Ru1 C1 C6 -100.40(16) . . . . ?
C4 Ru1 C1 C6 -63.48(15) . . . . ?
C5 Ru1 C1 C6 -27.14(14) . . . . ?
P1 Ru1 C1 C6 178.28(12) . . . . ?
Cl2 Ru1 C1 C6 6.6(2) . . . . ?
Cl1 Ru1 C1 C6 91.53(14) . . . . ?
C2 Ru1 C1 C7 115.0(3) . . . . ?
C3 Ru1 C1 C7 144.3(3) . . . . ?
C4 Ru1 C1 C7 -178.8(2) . . . . ?
C6 Ru1 C1 C7 -115.3(3) . . . . ?
C5 Ru1 C1 C7 -142.5(3) . . . . ?
P1 Ru1 C1 C7 63.0(2) . . . . ?
Cl2 Ru1 C1 C7 -108.7(2) . . . . ?
Cl1 Ru1 C1 C7 -23.8(2) . . . . ?
C13 O1 P2 O4 -59.4(2) . . . . ?
C13 O1 P2 O3 173.65(18) . . . . ?
C13 O1 P2 O2 67.5(2) . . . . ?
O4 P2 O2 C35 -53.9(2) . . . . ?
O3 P2 O2 C35 75.5(2) . . . . ?
O1 P2 O2 C35 177.50(19) . . . . ?
C6 C1 C2 C3 2.3(3) . . . . ?
C7 C1 C2 C3 -178.5(2) . . . . ?
Ru1 C1 C2 C3 -54.12(19) . . . . ?
C6 C1 C2 Ru1 56.42(19) . . . . ?
C7 C1 C2 Ru1 -124.4(2) . . . . ?
C3 Ru1 C2 C1 -132.7(2) . . . . ?
C4 Ru1 C2 C1 -103.69(15) . . . . ?
C6 Ru1 C2 C1 -30.59(13) . . . . ?
C5 Ru1 C2 C1 -65.97(14) . . . . ?
P1 Ru1 C2 C1 136.97(12) . . . . ?
Cl2 Ru1 C2 C1 -137.18(14) . . . . ?
Cl1 Ru1 C2 C1 47.83(14) . . . . ?
C1 Ru1 C2 C3 132.7(2) . . . . ?
C4 Ru1 C2 C3 29.04(13) . . . . ?
C6 Ru1 C2 C3 102.14(15) . . . . ?
C5 Ru1 C2 C3 66.76(14) . . . . ?
P1 Ru1 C2 C3 -90.30(13) . . . . ?
Cl2 Ru1 C2 C3 -4.5(2) . . . . ?
Cl1 Ru1 C2 C3 -179.44(11) . . . . ?
O4 P2 O3 C29 8.3(2) . . . . ?
O1 P2 O3 C29 135.74(19) . . . . ?
O2 P2 O3 C29 -120.2(2) . . . . ?
C1 C2 C3 C4 0.0(3) . . . . ?
Ru1 C2 C3 C4 -54.78(19) . . . . ?
C1 C2 C3 Ru1 54.8(2) . . . . ?
C2 Ru1 C3 C4 132.3(2) . . . . ?
C1 Ru1 C3 C4 103.72(15) . . . . ?
C6 Ru1 C3 C4 66.32(14) . . . . ?
C5 Ru1 C3 C4 30.90(13) . . . . ?
P1 Ru1 C3 C4 -134.94(12) . . . . ?
Cl2 Ru1 C3 C4 -49.76(14) . . . . ?
Cl1 Ru1 C3 C4 133.54(14) . . . . ?
C1 Ru1 C3 C2 -28.62(13) . . . . ?
C4 Ru1 C3 C2 -132.3(2) . . . . ?
C6 Ru1 C3 C2 -66.03(14) . . . . ?
C5 Ru1 C3 C2 -101.45(15) . . . . ?
P1 Ru1 C3 C2 92.71(12) . . . . ?
Cl2 Ru1 C3 C2 177.89(11) . . . . ?
Cl1 Ru1 C3 C2 1.2(2) . . . . ?
C2 C3 C4 C5 -2.5(3) . . . . ?
Ru1 C3 C4 C5 -56.56(18) . . . . ?
C2 C3 C4 C8 178.1(2) . . . . ?
Ru1 C3 C4 C8 124.1(2) . . . . ?
C2 C3 C4 Ru1 54.10(19) . . . . ?
C2 Ru1 C4 C3 -29.38(13) . . . . ?
C1 Ru1 C4 C3 -65.94(14) . . . . ?
C6 Ru1 C4 C3 -102.09(15) . . . . ?
C5 Ru1 C4 C3 -129.2(2) . . . . ?
P1 Ru1 C4 C3 53.83(14) . . . . ?
Cl2 Ru1 C4 C3 137.11(13) . . . . ?
Cl1 Ru1 C4 C3 -137.43(14) . . . . ?
C2 Ru1 C4 C5 99.77(15) . . . . ?
C3 Ru1 C4 C5 129.2(2) . . . . ?
C1 Ru1 C4 C5 63.21(14) . . . . ?
C6 Ru1 C4 C5 27.06(13) . . . . ?
P1 Ru1 C4 C5 -177.02(11) . . . . ?
Cl2 Ru1 C4 C5 -93.74(13) . . . . ?
Cl1 Ru1 C4 C5 -8.3(2) . . . . ?
C2 Ru1 C4 C8 -147.3(2) . . . . ?
C3 Ru1 C4 C8 -118.0(3) . . . . ?
C1 Ru1 C4 C8 176.1(2) . . . . ?
C6 Ru1 C4 C8 139.9(2) . . . . ?
C5 Ru1 C4 C8 112.9(3) . . . . ?
P1 Ru1 C4 C8 -64.1(2) . . . . ?
Cl2 Ru1 C4 C8 19.1(2) . . . . ?
Cl1 Ru1 C4 C8 104.6(2) . . . . ?
C3 C4 C5 C6 2.7(3) . . . . ?
C8 C4 C5 C6 -177.9(2) . . . . ?
Ru1 C4 C5 C6 -52.7(2) . . . . ?
C3 C4 C5 Ru1 55.35(18) . . . . ?
C8 C4 C5 Ru1 -125.22(19) . . . . ?
C2 Ru1 C5 C6 65.28(15) . . . . ?
C3 Ru1 C5 C6 103.35(16) . . . . ?
C1 Ru1 C5 C6 28.23(15) . . . . ?
C4 Ru1 C5 C6 134.3(2) . . . . ?
P1 Ru1 C5 C6 140.86(15) . . . . ?
Cl2 Ru1 C5 C6 -138.38(14) . . . . ?
Cl1 Ru1 C5 C6 -49.76(16) . . . . ?
C2 Ru1 C5 C4 -69.06(14) . . . . ?
C3 Ru1 C5 C4 -30.99(13) . . . . ?
C1 Ru1 C5 C4 -106.11(15) . . . . ?
C6 Ru1 C5 C4 -134.3(2) . . . . ?
P1 Ru1 C5 C4 6.5(2) . . . . ?
Cl2 Ru1 C5 C4 87.29(13) . . . . ?
Cl1 Ru1 C5 C4 175.90(11) . . . . ?
C4 C5 C6 C1 -0.4(3) . . . . ?
Ru1 C5 C6 C1 -52.2(2) . . . . ?
C4 C5 C6 Ru1 51.85(19) . . . . ?
C2 C1 C6 C5 -2.1(3) . . . . ?
C7 C1 C6 C5 178.6(2) . . . . ?
Ru1 C1 C6 C5 53.2(2) . . . . ?
C2 C1 C6 Ru1 -55.30(18) . . . . ?
C7 C1 C6 Ru1 125.5(2) . . . . ?
C2 Ru1 C6 C5 -103.71(16) . . . . ?
C3 Ru1 C6 C5 -65.77(15) . . . . ?
C1 Ru1 C6 C5 -134.3(2) . . . . ?
C4 Ru1 C6 C5 -28.29(14) . . . . ?
P1 Ru1 C6 C5 -138.17(16) . . . . ?
Cl2 Ru1 C6 C5 48.87(16) . . . . ?
Cl1 Ru1 C6 C5 136.77(14) . . . . ?
C2 Ru1 C6 C1 30.55(14) . . . . ?
C3 Ru1 C6 C1 68.50(15) . . . . ?
C4 Ru1 C6 C1 105.97(16) . . . . ?
C5 Ru1 C6 C1 134.3(2) . . . . ?
P1 Ru1 C6 C1 -3.9(3) . . . . ?
Cl2 Ru1 C6 C1 -176.87(12) . . . . ?
Cl1 Ru1 C6 C1 -88.96(14) . . . . ?
C3 C4 C8 C9 -9.2(3) . . . . ?
C5 C4 C8 C9 171.4(2) . . . . ?
Ru1 C4 C8 C9 81.6(3) . . . . ?
C3 C4 C8 C10 115.5(2) . . . . ?
C5 C4 C8 C10 -63.9(3) . . . . ?
Ru1 C4 C8 C10 -153.76(19) . . . . ?
C12 N1 C11 P1 91.9(2) . . . . ?
C17 P1 C11 N1 -151.36(16) . . . . ?
C23 P1 C11 N1 -41.95(18) . . . . ?
Ru1 P1 C11 N1 84.82(16) . . . . ?
C16 N2 C12 N1 -179.2(2) . . . . ?
C16 N2 C12 C13 2.7(3) . . . . ?
C11 N1 C12 N2 22.0(3) . . . . ?
C11 N1 C12 C13 -159.8(2) . . . . ?
P2 O1 C13 C14 -29.1(3) . . . . ?
P2 O1 C13 C12 153.46(17) . . . . ?
N2 C12 C13 C14 -2.9(3) . . . . ?
N1 C12 C13 C14 178.9(2) . . . . ?
N2 C12 C13 O1 174.7(2) . . . . ?
N1 C12 C13 O1 -3.5(3) . . . . ?
O1 C13 C14 C15 -176.4(2) . . . . ?
C12 C13 C14 C15 1.0(4) . . . . ?
C13 C14 C15 C16 1.1(4) . . . . ?
C12 N2 C16 C15 -0.6(4) . . . . ?
C14 C15 C16 N2 -1.3(4) . . . . ?
C23 P1 C17 C18 38.8(2) . . . . ?
C11 P1 C17 C18 145.46(18) . . . . ?
Ru1 P1 C17 C18 -88.90(18) . . . . ?
C23 P1 C17 C22 -146.25(17) . . . . ?
C11 P1 C17 C22 -39.6(2) . . . . ?
Ru1 P1 C17 C22 86.02(18) . . . . ?
C22 C17 C18 C19 0.7(3) . . . . ?
P1 C17 C18 C19 175.65(17) . . . . ?
C17 C18 C19 C20 -0.2(4) . . . . ?
C18 C19 C20 C21 -0.6(4) . . . . ?
C19 C20 C21 C22 1.0(4) . . . . ?
C20 C21 C22 C17 -0.5(3) . . . . ?
C18 C17 C22 C21 -0.4(3) . . . . ?
P1 C17 C22 C21 -175.36(17) . . . . ?
C17 P1 C23 C24 -155.43(18) . . . . ?
C11 P1 C23 C24 96.63(19) . . . . ?
Ru1 P1 C23 C24 -29.8(2) . . . . ?
C17 P1 C23 C28 30.0(2) . . . . ?
C11 P1 C23 C28 -77.9(2) . . . . ?
Ru1 P1 C23 C28 155.69(17) . . . . ?
C28 C23 C24 C25 -1.0(3) . . . . ?
P1 C23 C24 C25 -175.75(19) . . . . ?
C23 C24 C25 C26 -0.1(4) . . . . ?
C24 C25 C26 C27 1.0(4) . . . . ?
C25 C26 C27 C28 -0.8(4) . . . . ?
C26 C27 C28 C23 -0.3(4) . . . . ?
C24 C23 C28 C27 1.2(4) . . . . ?
P1 C23 C28 C27 175.60(19) . . . . ?
P2 O3 C29 C30 -62.2(3) . . . . ?
P2 O3 C29 C34 121.4(2) . . . . ?
C34 C29 C30 C31 -1.0(5) . . . . ?
O3 C29 C30 C31 -177.2(3) . . . . ?
C29 C30 C31 C32 0.2(5) . . . . ?
C30 C31 C32 C33 0.0(5) . . . . ?
C31 C32 C33 C34 0.5(5) . . . . ?
C30 C29 C34 C33 1.4(4) . . . . ?
O3 C29 C34 C33 177.8(2) . . . . ?
C32 C33 C34 C29 -1.2(4) . . . . ?
P2 O2 C35 C36 -144.3(2) . . . . ?
P2 O2 C35 C40 39.3(3) . . . . ?
C40 C35 C36 C38 0.2(5) . . . . ?
O2 C35 C36 C38 -176.2(3) . . . . ?
C39 C37 C38 C36 -0.1(6) . . . . ?
C35 C36 C38 C37 -0.1(6) . . . . ?
C38 C37 C39 C40 0.3(6) . . . . ?
C36 C35 C40 C39 0.0(5) . . . . ?
O2 C35 C40 C39 176.2(3) . . . . ?
C37 C39 C40 C35 -0.2(5) . . . . ?
